data_4068661
loop_
_publ_author_name
'Kaur, Rupinder'
'Menon, Saija C.'
'Panda, Snigdha'
'Singh, Harkesh B.'
'Patel, Rajan P.'
'Butcher, Ray J.'

_publ_section_title
;
 Facile Cleavage of Organochalcogen Hybrid (NEEN, NEN, EN, where E = Se or
 Te) Ligand C&#x2212;E and E&#x2212;E Bonds by Pd(II)
;
_journal_issue 8
_journal_name_full Organometallics
_journal_page_first 2363
_journal_paper_doi 10.1021/om801015e
_journal_volume 28
_journal_year 2009
_chemical_formula_sum 'C30 H28 Cl2 N2 Te2'
_chemical_formula_weight 742.64
_chemical_name_systematic
;
 ?
;
_space_group_IT_number 4
_symmetry_space_group_name_Hall 'P 2yb'
_symmetry_space_group_name_H-M 'P 1 21 1'
_atom_sites_solution_hydrogens geom
_atom_sites_solution_primary direct
_atom_sites_solution_secondary difmap
_audit_creation_method SHELXL
_cell_angle_alpha 90.00
_cell_angle_beta 95.29(2)
_cell_angle_gamma 90.00
_cell_formula_units_Z 2
_cell_length_a 10.448(2)
_cell_length_b 12.092(4)
_cell_length_c 11.143(2)
_cell_measurement_temperature 293(2)
_cell_volume 1401.8(6)
_computing_structure_refinement 'SHELXL-93 (Sheldrick, 1993)'
_computing_structure_solution 'SHELXS-86 (Sheldrick, 1990)'
_diffrn_ambient_temperature 293(2)
_diffrn_radiation_monochromator graphite
_diffrn_radiation_source 'fine-focus sealed tube'
_diffrn_radiation_type MoK\a
_diffrn_radiation_wavelength 0.71070
_diffrn_reflns_av_R_equivalents 0.0317
_diffrn_reflns_av_sigmaI/netI 0.0382
_diffrn_reflns_limit_h_max 12
_diffrn_reflns_limit_h_min 0
_diffrn_reflns_limit_k_max 14
_diffrn_reflns_limit_k_min 0
_diffrn_reflns_limit_l_max 13
_diffrn_reflns_limit_l_min -13
_diffrn_reflns_number 2734
_diffrn_reflns_theta_max 24.98
_diffrn_reflns_theta_min 2.49
_exptl_absorpt_coefficient_mu 2.294
_exptl_crystal_density_diffrn 1.759
_exptl_crystal_F_000 720
_refine_diff_density_max 3.022
_refine_diff_density_min -1.413
_refine_diff_density_rms .205
_refine_ls_abs_structure_details 'Flack H D (1983), Acta Cryst. A39, 876-881'
_refine_ls_abs_structure_Flack 0.12(10)
_refine_ls_extinction_method none
_refine_ls_goodness_of_fit_all 0.795
_refine_ls_goodness_of_fit_obs 0.806
_refine_ls_matrix_type full
_refine_ls_number_parameters 408
_refine_ls_number_reflns 2588
_refine_ls_number_restraints 0
_refine_ls_restrained_S_all 0.795
_refine_ls_restrained_S_obs 0.806
_refine_ls_R_factor_all 0.0790
_refine_ls_R_factor_obs 0.0645
_refine_ls_shift/esd_max 1.137
_refine_ls_shift/esd_mean 0.152
_refine_ls_structure_factor_coef Fsqd
_refine_ls_weighting_details 'w=1/[\s^2^(Fo^2^)+(0.1702P)^2^+19.0430P] where P=(Fo^2^+2Fc^2^)/3'
_refine_ls_weighting_scheme calc
_refine_ls_wR_factor_all 0.1903
_refine_ls_wR_factor_obs 0.1719
_reflns_number_observed 2141
_reflns_number_total 2588
_reflns_observed_criterion >2sigma(I)
_cod_data_source_file om801015e_si_001.cif
_cod_data_source_block 31
_cod_depositor_comments
;
The following automatic conversions were performed:

'_refine_ls_weighting_scheme' value 'calc
w=1/[\s^2^(Fo^2^)+(0.1702P)^2^+19.0430P] where P=(Fo^2^+2Fc^2^)/3'
was changed to 'calc'. New tag '_refine_ls_weighting_details' was
created. The value of the new tag was set to
'w=1/[\s^2^(Fo^2^)+(0.1702P)^2^+19.0430P] where P=(Fo^2^+2Fc^2^)/3'.

Automatic conversion script
Id: cif_fix_values 3143 2015-03-26 13:38:13Z robertas 
;
_cod_database_code 4068661

loop_
_symmetry_equiv_pos_as_xyz
'x, y, z'
'-x, y+1/2, -z'

loop_
_atom_site_aniso_label
_atom_site_aniso_U_11
_atom_site_aniso_U_22
_atom_site_aniso_U_33
_atom_site_aniso_U_23
_atom_site_aniso_U_13
_atom_site_aniso_U_12
Te1 0.0369(6) 0.0637(8) 0.0450(6) 0.0015(7) 0.0054(5) 0.0018(6)
Te2 0.0380(7) 0.0544(8) 0.0621(8) 0.0041(7) 0.0072(5) 0.0003(6)
Cl1 0.054(3) 0.079(4) 0.049(3) 0.017(3) 0.009(2) 0.020(3)
Cl2 0.046(2) 0.051(3) 0.042(2) -0.001(2) 0.003(2) 0.013(2)
N1 0.030(7) 0.045(9) 0.042(8) 0.001(8) 0.003(6) 0.007(7)
C1 0.042(10) 0.059(12) 0.031(9) 0.005(9) 0.004(7) -0.019(9)
C2 0.041(12) 0.099(23) 0.065(15) -0.007(14) 0.001(10) 0.006(13)
C3 0.060(14) 0.135(28) 0.043(12) -0.008(15) -0.005(11) -0.001(17)
C4 0.083(19) 0.117(26) 0.060(16) -0.026(18) 0.017(14) -0.002(20)
C5 0.097(24) 0.110(42) 0.061(17) -0.026(22) 0.029(16) 0.009(23)
C6 0.045(10) 0.044(11) 0.048(11) -0.005(9) 0.020(8) -0.010(9)
C7 0.061(13) 0.036(11) 0.060(12) -0.015(10) 0.016(10) 0.018(10)
C8 0.051(10) 0.041(10) 0.018(7) 0.004(7) 0.001(7) 0.005(8)
C9 0.047(13) 0.074(18) 0.054(13) 0.036(12) 0.005(10) -0.004(12)
C10 0.038(9) 0.069(13) 0.034(9) 0.010(9) 0.003(7) 0.022(9)
C11 0.027(8) 0.080(16) 0.052(11) 0.011(14) -0.002(8) -0.016(12)
C12 0.051(14) 0.077(18) 0.103(21) 0.020(16) -0.009(14) -0.012(13)
C13 0.062(16) 0.083(20) 0.083(20) -0.019(17) -0.027(15) 0.006(15)
C14 0.089(23) 0.102(24) 0.051(16) -0.020(18) -0.034(16) 0.010(20)
C15 0.058(12) 0.103(19) 0.031(9) -0.005(14) -0.009(8) 0.022(17)
N2 0.020(7) 0.039(9) 0.084(12) 0.018(9) 0.002(7) 0.004(7)
C16 0.026(8) 0.042(10) 0.072(13) -0.011(10) 0.006(8) -0.010(8)
C17 0.044(11) 0.076(19) 0.054(12) 0.015(12) 0.013(9) -0.001(11)
C18 0.060(15) 0.084(20) 0.066(16) -0.004(14) 0.030(12) -0.014(14)
C19 0.065(17) 0.102(26) 0.095(26) -0.042(19) 0.036(16) 0.001(17)
C20 0.043(12) 0.047(14) 0.108(21) -0.014(15) 0.017(12) -0.001(11)
C21 0.029(10) 0.036(11) 0.100(19) -0.012(12) 0.006(11) -0.007(9)
C22 0.033(11) 0.046(13) 0.093(18) 0.018(13) -0.001(11) 0.003(10)
C23 0.027(9) 0.067(14) 0.074(15) 0.039(13) 0.008(9) 0.012(10)
C24 0.066(18) 0.065(18) 0.119(29) 0.044(19) -0.009(17) -0.001(14)
C25 0.037(11) 0.066(15) 0.046(12) 0.016(10) -0.006(9) 0.009(9)
C26 0.057(12) 0.056(12) 0.056(12) -0.012(13) 0.020(10) 0.008(13)
C27 0.069(16) 0.068(17) 0.065(15) 0.021(14) 0.014(13) 0.006(14)
C28 0.068(18) 0.071(19) 0.072(16) 0.003(14) -0.007(14) -0.010(15)
C29 0.087(21) 0.134(31) 0.052(15) -0.017(17) 0.008(15) 0.059(22)
C30 0.037(10) 0.118(24) 0.065(15) -0.005(19) 0.008(10) -0.004(17)

loop_
_atom_site_label
_atom_site_type_symbol
_atom_site_fract_x
_atom_site_fract_y
_atom_site_fract_z
_atom_site_U_iso_or_equiv
_atom_site_thermal_displace_type
_atom_site_occupancy
_atom_site_calc_flag
Te1 Te 0.12461(11) 1.0005 0.16807(11) 0.0484(4) Uani 1 d
Te2 Te 0.34303(12) 0.8084(2) 0.06252(13) 0.0514(4) Uani 1 d
Cl1 Cl 0.2602(6) 0.8640(6) 0.2536(5) 0.0606(14) Uani 1 d
Cl2 Cl 0.1956(5) 0.9372(5) -0.0260(4) 0.0462(11) Uani 1 d
N1 N -0.0003(14) 1.1254(15) 0.1094(14) 0.039(4) Uani 1 d
C1 C 0.0863(18) 1.0651(19) 0.3249(16) 0.044(5) Uani 1 d
C2 C 0.1307(24) 1.0321(28) 0.4385(25) 0.068(8) Uani 1 d
C3 C 0.0975(26) 1.0905(34) 0.5364(23) 0.080(9) Uani 1 d
C4 C 0.0140(32) 1.1785(35) 0.5236(26) 0.086(9) Uani 1 d
C5 C -0.0297(83) 1.2099(78) 0.4170(69) 0.088(15) Uani 1 d
C6 C 0.0058(19) 1.1571(18) 0.3154(18) 0.045(5) Uani 1 d
C7 C -0.0399(22) 1.1827(19) 0.1910(20) 0.052(5) Uani 1 d
C8 C -0.0499(18) 1.1517(16) -0.0180(14) 0.037(4) Uani 1 d
C9 C 0.0554(24) 1.2039(24) -0.0834(23) 0.058(7) Uani 1 d
C10 C -0.1183(18) 1.0526(20) -0.0740(16) 0.047(5) Uani 1 d
C11 C -0.2184(17) 0.9996(28) -0.0181(20) 0.053(5) Uani 1 d
C12 C -0.2887(26) 0.9181(25) -0.0654(30) 0.078(8) Uani 1 d
C13 C -0.2595(30) 0.8761(30) -0.1768(30) 0.078(8) Uani 1 d
C14 C -0.1693(35) 0.9181(35) -0.2324(25) 0.084(11) Uani 1 d
C15 C -0.0926(23) 1.0047(31) -0.1861(17) 0.064(6) Uani 1 d
N2 N 0.4703(14) 0.6943(15) 0.1285(18) 0.048(4) Uani 1 d
C16 C 0.3978(17) 0.7541(19) -0.0918(20) 0.047(5) Uani 1 d
C17 C 0.3599(21) 0.7901(24) -0.2064(21) 0.057(6) Uani 1 d
C18 C 0.4040(27) 0.7288(26) -0.3039(26) 0.069(7) Uani 1 d
C19 C 0.4829(61) 0.6416(65) -0.2883(68) 0.085(11) Uani 1 d
C20 C 0.5219(22) 0.6084(23) -0.1705(29) 0.065(7) Uani 1 d
C21 C 0.4815(20) 0.6619(19) -0.0727(25) 0.055(6) Uani 1 d
C22 C 0.5197(22) 0.6372(21) 0.0470(29) 0.058(7) Uani 1 d
C23 C 0.5043(19) 0.6786(22) 0.2571(24) 0.056(6) Uani 1 d
C24 C 0.5648(32) 0.5684(28) 0.2917(39) 0.084(10) Uani 1 d
C25 C 0.5899(20) 0.7751(20) 0.3081(20) 0.051(6) Uani 1 d
C26 C 0.6926(21) 0.8093(25) 0.2492(20) 0.055(5) Uani 1 d
C27 C 0.7725(27) 0.8893(25) 0.3001(25) 0.067(7) Uani 1 d
C28 C 0.7558(29) 0.9382(27) 0.4080(26) 0.071(8) Uani 1 d
C29 C 0.6509(33) 0.9007(35) 0.4658(25) 0.091(12) Uani 1 d
C30 C 0.5730(22) 0.8176(36) 0.4173(23) 0.073(8) Uani 1 d
H1 H 0.1669(280) 0.9861(279) 0.4552(273) 0.070 Uiso 1 d
H2 H 0.1027(250) 1.0531(233) 0.6007(257) 0.070 Uiso 1 d
H3 H -0.0028(245) 1.2540(235) 0.5936(243) 0.070 Uiso 1 d
H4 H -0.0200(652) 1.2356(611) 0.4087(601) 0.070 Uiso 1 d
H5 H -0.0705(255) 1.2442(261) 0.1747(247) 0.070 Uiso 1 d
H6 H -0.1143(236) 1.2407(242) -0.0294(230) 0.070 Uiso 1 d
H7 H -0.0001(265) 1.2106(250) -0.1529(256) 0.070 Uiso 1 d
H8 H 0.0922(293) 1.1718(283) -0.0580(297) 0.070 Uiso 1 d
H9 H 0.1179(231) 1.2842(226) -0.0469(217) 0.070 Uiso 1 d
H10 H -0.2068(279) 1.0344(245) 0.0402(242) 0.070 Uiso 1 d
H11 H -0.3613(263) 0.9171(246) -0.0349(231) 0.070 Uiso 1 d
H12 H -0.3031(235) 0.8186(265) -0.2201(224) 0.070 Uiso 1 d
H13 H -0.1400(309) 0.8979(307) -0.2691(267) 0.070 Uiso 1 d
H14 H -0.0080(261) 1.0259(251) -0.1936(228) 0.070 Uiso 1 d
H15 H 0.3044(258) 0.8339(257) -0.2456(253) 0.070 Uiso 1 d
H16 H 0.3545(236) 0.7165(227) -0.4116(228) 0.070 Uiso 1 d
H17 H 0.4979(541) 0.6411(526) -0.3045(528) 0.070 Uiso 1 d
H18 H 0.5660(249) 0.5345(238) -0.1693(232) 0.070 Uiso 1 d
H19 H 0.5457(281) 0.5875(274) 0.0620(279) 0.070 Uiso 1 d
H20 H 0.4570(262) 0.6759(258) 0.3001(244) 0.070 Uiso 1 d
H21 H 0.5816(308) 0.5558(266) 0.3733(262) 0.070 Uiso 1 d
H22 H 0.6339(282) 0.5556(247) 0.3216(288) 0.070 Uiso 1 d
H23 H 0.5358(267) 0.4902(282) 0.2602(238) 0.070 Uiso 1 d
H24 H 0.7307(234) 0.7733(238) 0.1814(234) 0.070 Uiso 1 d
H25 H 0.8744(249) 0.9112(238) 0.2715(235) 0.070 Uiso 1 d
H26 H 0.8173(273) 0.9788(247) 0.4204(249) 0.070 Uiso 1 d
H27 H 0.6390(287) 0.9140(266) 0.5145(265) 0.070 Uiso 1 d
H28 H 0.5037(254) 0.8053(263) 0.4207(224) 0.070 Uiso 1 d

loop_
_atom_type_symbol
_atom_type_description
_atom_type_scat_dispersion_real
_atom_type_scat_dispersion_imag
_atom_type_scat_source
C C .0033 .0016 'International Tables Vol C Tables 4.2.6.8 and 6.1.1.4'
H H .0000 .0000 'International Tables Vol C Tables 4.2.6.8 and 6.1.1.4'
N N .0061 .0033 'International Tables Vol C Tables 4.2.6.8 and 6.1.1.4'
Cl Cl .1484 .1585 'International Tables Vol C Tables 4.2.6.8 and 6.1.1.4'
Te Te -.5308 1.6751 'International Tables Vol C Tables 4.2.6.8 and 6.1.1.4'

loop_
_geom_angle_atom_site_label_1
_geom_angle_atom_site_label_2
_geom_angle_atom_site_label_3
_geom_angle
_geom_angle_site_symmetry_1
_geom_angle_site_symmetry_3
C1 Te1 N1 79.5(8) 1_545 1_545
C1 Te1 Cl1 94.8(6) 1_545 1_545
N1 Te1 Cl1 174.2(5) 1_545 1_545
C1 Te1 Cl2 172.6(6) 1_545 1_545
N1 Te1 Cl2 100.5(5) 1_545 1_545
Cl1 Te1 Cl2 85.3(2) 1_545 1_545
C16 Te2 N2 81.7(9) . .
C16 Te2 Cl2 95.0(7) . .
N2 Te2 Cl2 176.6(6) . .
C16 Te2 Cl1 175.1(6) . .
N2 Te2 Cl1 98.3(6) . .
Cl2 Te2 Cl1 85.0(2) . .
Te1 Cl1 Te2 95.1(2) 1_565 .
Te2 Cl2 Te1 94.4(2) . 1_565
C7 N1 C8 117.6(17) . .
C7 N1 Te1 114.9(15) . 1_565
C8 N1 Te1 127.5(12) . 1_565
C2 C1 C6 117.0(22) . .
C2 C1 Te1 128.4(20) . 1_565
C6 C1 Te1 114.6(14) . 1_565
C1 C2 C3 119.8(28) . .
C2 C3 C4 121.4(26) . .
C3 C4 C5 119.4(35) . .
C6 C5 C4 121.4(64) . .
C5 C6 C1 120.9(44) . .
C5 C6 C7 126.4(43) . .
C1 C6 C7 112.6(17) . .
N1 C7 C6 118.3(19) . .
C9 C8 N1 109.9(16) . .
C9 C8 C10 118.2(18) . .
N1 C8 C10 109.5(15) . .
C15 C10 C11 114.0(25) . .
C15 C10 C8 124.6(21) . .
C11 C10 C8 121.4(19) . .
C10 C11 C12 124.9(26) . .
C13 C12 C11 118.0(28) . .
C12 C13 C14 121.1(31) . .
C15 C14 C13 123.0(28) . .
C14 C15 C10 118.9(26) . .
C22 N2 C23 123.2(18) . .
C22 N2 Te2 113.9(16) . .
C23 N2 Te2 122.9(15) . .
C17 C16 C21 120.6(22) . .
C17 C16 Te2 128.6(17) . .
C21 C16 Te2 110.7(18) . .
C16 C17 C18 117.3(25) . .
C19 C18 C17 123.3(39) . .
C18 C19 C20 118.0(36) . .
C21 C20 C19 121.9(31) . .
C20 C21 C16 118.9(25) . .
C20 C21 C22 125.5(24) . .
C16 C21 C22 115.6(22) . .
N2 C22 C21 117.6(20) . .
N2 C23 C24 115.2(27) . .
N2 C23 C25 110.1(18) . .
C24 C23 C25 111.0(20) . .
C26 C25 C30 119.4(24) . .
C26 C25 C23 120.2(22) . .
C30 C25 C23 120.0(23) . .
C25 C26 C27 119.3(21) . .
C28 C27 C26 123.3(25) . .
C27 C28 C29 115.8(28) . .
C30 C29 C28 121.2(26) . .
C29 C30 C25 120.9(25) . .

loop_
_geom_bond_atom_site_label_1
_geom_bond_atom_site_label_2
_geom_bond_distance
_geom_bond_site_symmetry_2
Te1 C1 1.99(2) 1_545
Te1 N1 2.06(2) 1_545
Te1 Cl1 2.322(6) 1_545
Te1 Cl2 2.471(5) 1_545
Te2 C16 1.97(2) .
Te2 N2 2.01(2) .
Te2 Cl2 2.343(5) .
Te2 Cl1 2.464(6) .
Cl1 Te1 2.322(6) 1_565
Cl2 Te1 2.471(5) 1_565
N1 C7 1.24(3) .
N1 C8 1.50(2) .
N1 Te1 2.06(2) 1_565
C1 C2 1.37(3) .
C1 C6 1.39(3) .
C1 Te1 1.99(2) 1_565
C2 C3 1.37(4) .
C3 C4 1.37(5) .
C4 C5 1.29(10) .
C5 C6 1.38(6) .
C6 C7 1.46(3) .
C8 C9 1.51(3) .
C8 C10 1.50(3) .
C10 C15 1.43(3) .
C10 C11 1.42(3) .
C11 C12 1.31(4) .
C12 C13 1.40(5) .
C13 C14 1.28(5) .
C14 C15 1.39(5) .
N2 C22 1.29(4) .
N2 C23 1.46(3) .
C16 C17 1.37(3) .
C16 C21 1.42(3) .
C17 C18 1.43(4) .
C18 C19 1.34(9) .
C19 C20 1.40(9) .
C20 C21 1.37(4) .
C21 C22 1.39(4) .
C23 C24 1.51(4) .
C23 C25 1.55(4) .
C25 C26 1.37(3) .
C25 C30 1.35(4) .
C26 C27 1.37(4) .
C27 C28 1.37(4) .
C28 C29 1.40(5) .
C29 C30 1.37(5) .
